data_4032953
loop_
_publ_author_name
'Xu, Wan'
'Wu, Longlong'
'Fang, Maohong'
'Ma, Zhiying'
'Shan, Zhen'
'Li, Chunli'
'Wang, Hua'

_publ_section_title
;
 Diseleno[2,3-b:3',2'-d]selenophene and Diseleno[2,3-b:3',2'-d] thiophene:
 Building Blocks for the Construction of [7]Helicenes.
;
_journal_issue 20
_journal_name_full 'The Journal of organic chemistry'
_journal_page_first 11192
_journal_page_last 11197
_journal_paper_doi 10.1021/acs.joc.7b01362
_journal_volume 82
_journal_year 2017
_chemical_formula_sum 'C14 H20 Se3 Si2'
_chemical_formula_weight 481.36
_chemical_name_systematic
; 
 ? 
;
_space_group_IT_number 14
_symmetry_cell_setting monoclinic
_symmetry_space_group_name_Hall '-P 2ybc'
_symmetry_space_group_name_H-M 'P 1 21/c 1'
_atom_sites_solution_hydrogens geom
_atom_sites_solution_primary direct
_atom_sites_solution_secondary difmap
_audit_creation_method SHELXL-97
_cell_angle_alpha 90.00
_cell_angle_beta 90.498(5)
_cell_angle_gamma 90.00
_cell_formula_units_Z 8
_cell_length_a 6.4642(19)
_cell_length_b 20.855(6)
_cell_length_c 27.927(8)
_cell_measurement_reflns_used 2949
_cell_measurement_temperature 296(2)
_cell_measurement_theta_max 20.91
_cell_measurement_theta_min 2.44
_cell_volume 3764.7(19)
_computing_cell_refinement 'Bruker SMART'
_computing_data_collection 'Bruker SMART'
_computing_data_reduction 'Bruker SAINT'
_computing_molecular_graphics 'Bruker SHELXTL'
_computing_publication_material 'Bruker SHELXTL'
_computing_structure_refinement 'Bruker SHELXTL'
_computing_structure_solution 'Bruker SHELXTL'
_diffrn_ambient_temperature 296(2)
_diffrn_measured_fraction_theta_full 0.989
_diffrn_measured_fraction_theta_max 0.989
_diffrn_measurement_device_type 'CCD area detector'
_diffrn_measurement_method 'phi and omega scans'
_diffrn_radiation_monochromator graphite
_diffrn_radiation_source 'fine-focus sealed tube'
_diffrn_radiation_type MoK\a
_diffrn_radiation_wavelength 0.71073
_diffrn_reflns_av_R_equivalents 0.0932
_diffrn_reflns_av_sigmaI/netI 0.1230
_diffrn_reflns_limit_h_max 7
_diffrn_reflns_limit_h_min -7
_diffrn_reflns_limit_k_max 24
_diffrn_reflns_limit_k_min -20
_diffrn_reflns_limit_l_max 33
_diffrn_reflns_limit_l_min -28
_diffrn_reflns_number 17875
_diffrn_reflns_theta_full 25.00
_diffrn_reflns_theta_max 25.00
_diffrn_reflns_theta_min 1.46
_exptl_absorpt_coefficient_mu 5.976
_exptl_absorpt_correction_T_max 0.4883
_exptl_absorpt_correction_T_min 0.1832
_exptl_absorpt_correction_type multi-scan
_exptl_absorpt_process_details SADABS
_exptl_crystal_colour colorless
_exptl_crystal_density_diffrn 1.699
_exptl_crystal_density_method 'not measured'
_exptl_crystal_description bar
_exptl_crystal_F_000 1872
_exptl_crystal_size_max 0.43
_exptl_crystal_size_mid 0.16
_exptl_crystal_size_min 0.14
_refine_diff_density_max 0.777
_refine_diff_density_min -0.722
_refine_diff_density_rms 0.123
_refine_ls_extinction_method none
_refine_ls_goodness_of_fit_ref 0.923
_refine_ls_hydrogen_treatment mixed
_refine_ls_matrix_type full
_refine_ls_number_parameters 343
_refine_ls_number_reflns 6562
_refine_ls_number_restraints 0
_refine_ls_restrained_S_all 0.923
_refine_ls_R_factor_all 0.1338
_refine_ls_R_factor_gt 0.0577
_refine_ls_shift/su_max 0.000
_refine_ls_shift/su_mean 0.000
_refine_ls_structure_factor_coef Fsqd
_refine_ls_weighting_details 'calc w=1/[\s^2^(Fo^2^)+(0.0568P)^2^+0.0000P] where P=(Fo^2^+2Fc^2^)/3'
_refine_ls_weighting_scheme calc
_refine_ls_wR_factor_gt 0.1149
_refine_ls_wR_factor_ref 0.1307
_reflns_number_gt 3576
_reflns_number_total 6562
_reflns_threshold_expression >2sigma(I)
_cod_data_source_file jo7b01362_si_001.cif
_cod_data_source_block 2
_cod_depositor_comments
;
The following automatic conversions were performed:

'_symmetry_cell_setting' value 'Monoclinic' changed to 'monoclinic'
according to
/home/data/users/saulius/crontab/automatic-downloads/rss-feeds/ACS/lib/dictionaries/cif_core.dic
dictionary named 'cif_core.dic' version 2.4.2 from 2011-04-26.

Automatic conversion script
Id: cif_fix_values 4973 2017-02-22 13:04:09Z antanas 

 Adding full bibliography for 4032952--4032954.cif.
;
_cod_original_cell_volume 3764.8(19)
_cod_original_sg_symbol_H-M 'P2(1)/c  '
_cod_database_code 4032953

loop_
_symmetry_equiv_pos_as_xyz
'x, y, z'
'-x, y+1/2, -z+1/2'
'-x, -y, -z'
'x, -y-1/2, z-1/2'

loop_
_atom_site_label
_atom_site_type_symbol
_atom_site_fract_x
_atom_site_fract_y
_atom_site_fract_z
_atom_site_U_iso_or_equiv
_atom_site_adp_type
_atom_site_occupancy
_atom_site_symmetry_multiplicity
_atom_site_calc_flag
_atom_site_refinement_flags
Se6 Se 0.17967(12) 0.26608(4) 0.02506(3) 0.0522(3) Uani 1 1 d .
Se5 Se 0.49266(14) 0.39871(4) 0.02631(3) 0.0585(3) Uani 1 1 d .
Se4 Se -0.32700(12) 0.25451(4) 0.10499(3) 0.0526(3) Uani 1 1 d .
Se3 Se -0.00703(14) 0.38528(4) 0.10781(3) 0.0548(3) Uani 1 1 d .
Se2 Se 0.90394(14) 0.43946(4) -0.04469(3) 0.0590(3) Uani 1 1 d .
Se1 Se 0.41426(14) 0.41930(4) 0.17876(3) 0.0575(3) Uani 1 1 d .
Si4 Si 1.1449(3) 0.38576(12) -0.13844(7) 0.0494(6) Uani 1 1 d .
Si3 Si 0.1380(4) 0.12942(12) -0.03121(8) 0.0520(6) Uani 1 1 d .
Si2 Si 0.6525(3) 0.36168(12) 0.27251(7) 0.0512(6) Uani 1 1 d .
Si1 Si -0.3645(4) 0.11309(12) 0.15589(8) 0.0529(6) Uani 1 1 d .
C28 C 0.8501(13) 0.4210(4) 0.2570(3) 0.083(3) Uani 1 1 d .
H28A H 0.9262 0.4063 0.2297 0.125 Uiso 1 1 calc R
H28B H 0.9431 0.4268 0.2836 0.125 Uiso 1 1 calc R
H28C H 0.7847 0.4611 0.2494 0.125 Uiso 1 1 calc R
C27 C 0.6801(11) 0.3314(4) -0.0443(2) 0.0394(19) Uani 1 1 d .
C26 C 1.3449(13) 0.4422(4) -0.1185(3) 0.078(3) Uani 1 1 d .
H26A H 1.2820 0.4824 -0.1104 0.117 Uiso 1 1 calc R
H26B H 1.4426 0.4486 -0.1437 0.117 Uiso 1 1 calc R
H26C H 1.4150 0.4251 -0.0908 0.117 Uiso 1 1 calc R
C25 C 0.8278(11) 0.3244(4) -0.0829(2) 0.043(2) Uani 1 1 d .
H25A H 0.8335 0.2874 -0.1015 0.052 Uiso 1 1 calc R
C24 C 0.3941(10) 0.3190(4) 0.0064(2) 0.042(2) Uani 1 1 d .
C23 C 0.1775(11) 0.3129(4) 0.1766(2) 0.0397(19) Uani 1 1 d .
C22 C 0.0107(12) 0.2755(4) 0.1597(2) 0.0389(19) Uani 1 1 d .
C21 C -0.1090(11) 0.3054(4) 0.1257(2) 0.0401(19) Uani 1 1 d .
C20 C -0.0633(12) 0.2139(4) 0.1714(2) 0.046(2) Uani 1 1 d .
H20A H 0.0034 0.1893 0.1947 0.055 Uiso 1 1 calc R
C19 C 1.2632(13) 0.3081(4) -0.1539(3) 0.073(3) Uani 1 1 d .
H19A H 1.1576 0.2790 -0.1647 0.110 Uiso 1 1 calc R
H19B H 1.3316 0.2906 -0.1262 0.110 Uiso 1 1 calc R
H19C H 1.3622 0.3142 -0.1789 0.110 Uiso 1 1 calc R
C18 C 0.2735(11) 0.2057(4) -0.0204(2) 0.0415(19) Uani 1 1 d .
C17 C 0.7688(14) 0.2833(4) 0.2860(3) 0.076(3) Uani 1 1 d .
H17A H 0.8454 0.2686 0.2588 0.114 Uiso 1 1 calc R
H17B H 0.6615 0.2530 0.2931 0.114 Uiso 1 1 calc R
H17C H 0.8601 0.2872 0.3131 0.114 Uiso 1 1 calc R
C16 C 0.3287(12) 0.3040(4) 0.2142(3) 0.048(2) Uani 1 1 d .
H16A H 0.3330 0.2665 0.2322 0.057 Uiso 1 1 calc R
C15 C 0.9562(11) 0.3743(4) -0.0902(2) 0.042(2) Uani 1 1 d .
C14 C 0.4421(11) 0.2295(4) -0.0428(2) 0.045(2) Uani 1 1 d .
H14A H 0.5090 0.2061 -0.0664 0.054 Uiso 1 1 calc R
C13 C 0.5135(12) 0.2913(4) -0.0289(2) 0.0401(19) Uani 1 1 d .
C12 C -0.2317(12) 0.1912(4) 0.1484(2) 0.048(2) Uani 1 1 d .
C11 C 0.6945(11) 0.3883(4) -0.0202(2) 0.047(2) Uani 1 1 d .
C10 C 0.5062(16) 0.3902(5) 0.3252(3) 0.103(4) Uani 1 1 d .
H10A H 0.4443 0.4310 0.3181 0.154 Uiso 1 1 calc R
H10B H 0.5986 0.3946 0.3521 0.154 Uiso 1 1 calc R
H10C H 0.3998 0.3598 0.3328 0.154 Uiso 1 1 calc R
C9 C -0.1642(14) 0.0508(4) 0.1551(3) 0.090(3) Uani 1 1 d .
H9A H -0.0939 0.0518 0.1250 0.134 Uiso 1 1 calc R
H9B H -0.2273 0.0095 0.1594 0.134 Uiso 1 1 calc R
H9C H -0.0667 0.0584 0.1806 0.134 Uiso 1 1 calc R
C8 C 0.4645(11) 0.3524(4) 0.2224(2) 0.045(2) Uani 1 1 d .
C7 C 0.2015(11) 0.3708(4) 0.1543(2) 0.044(2) Uani 1 1 d .
C6 C -0.0063(13) 0.1332(5) -0.0888(3) 0.079(3) Uani 1 1 d .
H6A H 0.0891 0.1398 -0.1145 0.119 Uiso 1 1 calc R
H6B H -0.1030 0.1681 -0.0880 0.119 Uiso 1 1 calc R
H6C H -0.0796 0.0937 -0.0938 0.119 Uiso 1 1 calc R
C5 C -0.5526(15) 0.1012(5) 0.1069(3) 0.095(4) Uani 1 1 d .
H5A H -0.4818 0.1013 0.0768 0.142 Uiso 1 1 calc R
H5B H -0.6525 0.1352 0.1072 0.142 Uiso 1 1 calc R
H5C H -0.6217 0.0609 0.1111 0.142 Uiso 1 1 calc R
C4 C -0.5033(15) 0.1116(5) 0.2144(3) 0.086(3) Uani 1 1 d .
H4A H -0.4057 0.1177 0.2401 0.129 Uiso 1 1 calc R
H4B H -0.5710 0.0709 0.2181 0.129 Uiso 1 1 calc R
H4C H -0.6044 0.1453 0.2149 0.129 Uiso 1 1 calc R
C3 C -0.0510(16) 0.1156(5) 0.0180(3) 0.104(4) Uani 1 1 d .
H3A H 0.0217 0.1129 0.0481 0.156 Uiso 1 1 calc R
H3B H -0.1240 0.0762 0.0123 0.156 Uiso 1 1 calc R
H3C H -0.1478 0.1504 0.0189 0.156 Uiso 1 1 calc R
C2 C 0.3307(14) 0.0655(4) -0.0354(3) 0.079(3) Uani 1 1 d .
H2A H 0.4057 0.0624 -0.0056 0.118 Uiso 1 1 calc R
H2B H 0.4250 0.0751 -0.0608 0.118 Uiso 1 1 calc R
H2C H 0.2625 0.0255 -0.0419 0.118 Uiso 1 1 calc R
C1 C 1.0056(16) 0.4174(5) -0.1907(3) 0.102(4) Uani 1 1 d .
H1A H 0.9442 0.4579 -0.1828 0.153 Uiso 1 1 calc R
H1B H 0.8993 0.3878 -0.2002 0.153 Uiso 1 1 calc R
H1C H 1.1005 0.4232 -0.2167 0.153 Uiso 1 1 calc R

loop_
_atom_site_aniso_label
_atom_site_aniso_U_11
_atom_site_aniso_U_22
_atom_site_aniso_U_33
_atom_site_aniso_U_23
_atom_site_aniso_U_13
_atom_site_aniso_U_12
Se6 0.0474(5) 0.0678(7) 0.0416(4) -0.0055(4) 0.0128(4) -0.0049(4)
Se5 0.0645(6) 0.0648(7) 0.0463(5) -0.0226(4) 0.0124(4) -0.0060(5)
Se4 0.0495(5) 0.0641(7) 0.0441(4) 0.0058(4) -0.0076(4) -0.0005(5)
Se3 0.0683(6) 0.0495(6) 0.0467(5) 0.0141(4) -0.0002(4) 0.0024(5)
Se2 0.0626(6) 0.0545(7) 0.0601(5) -0.0169(4) 0.0083(5) -0.0172(5)
Se1 0.0659(6) 0.0466(6) 0.0601(5) 0.0101(4) 0.0056(5) -0.0134(5)
Si4 0.0476(14) 0.0529(17) 0.0478(12) 0.0131(12) 0.0085(11) -0.0012(12)
Si3 0.0535(15) 0.0564(18) 0.0460(13) 0.0026(11) 0.0026(11) -0.0101(13)
Si2 0.0491(15) 0.0577(18) 0.0470(13) -0.0108(11) 0.0064(11) -0.0047(13)
Si1 0.0526(15) 0.0562(17) 0.0500(13) 0.0006(12) 0.0010(11) -0.0116(13)
C28 0.065(6) 0.073(8) 0.111(8) -0.008(6) -0.007(6) -0.033(6)
C27 0.045(5) 0.035(5) 0.038(4) 0.000(4) 0.007(4) 0.002(4)
C26 0.068(6) 0.060(7) 0.106(7) 0.005(6) 0.018(6) -0.019(5)
C25 0.053(5) 0.034(5) 0.042(4) 0.005(4) 0.009(4) 0.000(4)
C24 0.041(5) 0.062(6) 0.023(4) 0.008(4) 0.007(3) -0.003(4)
C23 0.041(5) 0.041(6) 0.037(4) 0.005(4) 0.000(4) 0.005(4)
C22 0.048(5) 0.037(5) 0.032(4) -0.004(4) 0.005(4) 0.002(4)
C21 0.046(5) 0.049(6) 0.025(4) -0.005(3) -0.005(4) 0.007(4)
C20 0.049(5) 0.048(6) 0.042(4) 0.010(4) -0.004(4) 0.003(4)
C19 0.085(7) 0.069(7) 0.067(6) 0.002(5) 0.019(5) -0.001(6)
C18 0.041(5) 0.046(5) 0.038(4) 0.001(4) 0.003(4) 0.005(4)
C17 0.090(7) 0.080(8) 0.059(6) -0.014(5) -0.007(5) 0.001(6)
C16 0.064(6) 0.033(5) 0.046(5) 0.005(4) 0.014(4) 0.001(4)
C15 0.048(5) 0.037(5) 0.042(4) 0.001(4) 0.011(4) 0.003(4)
C14 0.052(5) 0.045(6) 0.038(4) 0.006(4) 0.011(4) 0.005(4)
C13 0.052(5) 0.034(5) 0.034(4) -0.002(4) -0.004(4) -0.001(4)
C12 0.053(5) 0.055(6) 0.035(4) 0.000(4) 0.003(4) 0.008(5)
C11 0.054(5) 0.053(6) 0.033(4) 0.001(4) 0.002(4) -0.004(4)
C10 0.090(8) 0.156(12) 0.062(6) -0.018(7) 0.010(6) 0.038(7)
C9 0.075(7) 0.061(8) 0.133(9) -0.003(6) 0.005(7) -0.002(6)
C8 0.044(5) 0.041(5) 0.051(5) 0.004(4) 0.012(4) -0.010(4)
C7 0.054(5) 0.041(6) 0.037(4) 0.003(4) 0.005(4) 0.000(4)
C6 0.057(6) 0.111(9) 0.070(6) -0.001(6) -0.017(5) -0.006(6)
C5 0.098(8) 0.116(10) 0.070(6) 0.002(6) -0.026(6) -0.049(7)
C4 0.099(8) 0.100(9) 0.060(6) 0.003(6) 0.030(5) -0.024(6)
C3 0.118(9) 0.125(10) 0.070(6) 0.002(6) 0.033(6) -0.075(8)
C2 0.091(8) 0.054(7) 0.090(7) -0.002(5) -0.019(6) -0.002(6)
C1 0.088(8) 0.138(11) 0.080(7) 0.044(7) 0.004(6) 0.021(7)

loop_
_atom_type_symbol
_atom_type_description
_atom_type_scat_dispersion_real
_atom_type_scat_dispersion_imag
_atom_type_scat_source
C C 0.0033 0.0016 'International Tables Vol C Tables 4.2.6.8 and 6.1.1.4'
H H 0.0000 0.0000 'International Tables Vol C Tables 4.2.6.8 and 6.1.1.4'
Si Si 0.0817 0.0704 'International Tables Vol C Tables 4.2.6.8 and 6.1.1.4'
Se Se -0.0929 2.2259 'International Tables Vol C Tables 4.2.6.8 and 6.1.1.4'

loop_
_geom_angle_atom_site_label_1
_geom_angle_atom_site_label_2
_geom_angle_atom_site_label_3
_geom_angle
C24 Se6 C18 87.9(3)
C11 Se5 C24 85.9(3)
C21 Se4 C12 87.5(3)
C21 Se3 C7 85.6(3)
C11 Se2 C15 88.3(3)
C7 Se1 C8 87.5(3)
C26 Si4 C1 110.6(5)
C26 Si4 C15 109.3(4)
C1 Si4 C15 107.8(4)
C26 Si4 C19 110.0(4)
C1 Si4 C19 109.4(4)
C15 Si4 C19 109.6(4)
C2 Si3 C18 108.5(4)
C2 Si3 C6 108.3(4)
C18 Si3 C6 109.9(4)
C2 Si3 C3 112.6(5)
C18 Si3 C3 109.0(4)
C6 Si3 C3 108.5(4)
C28 Si2 C17 111.4(4)
C28 Si2 C10 109.4(5)
C17 Si2 C10 109.4(4)
C28 Si2 C8 110.2(4)
C17 Si2 C8 109.0(4)
C10 Si2 C8 107.3(4)
C9 Si1 C5 111.0(5)
C9 Si1 C12 107.1(4)
C5 Si1 C12 109.8(4)
C9 Si1 C4 110.0(4)
C5 Si1 C4 109.2(4)
C12 Si1 C4 109.8(4)
C11 C27 C13 113.9(6)
C11 C27 C25 114.2(7)
C13 C27 C25 131.7(7)
C15 C25 C27 116.3(7)
C13 C24 Se6 112.1(6)
C13 C24 Se5 113.2(5)
Se6 C24 Se5 134.7(4)
C7 C23 C22 115.2(7)
C7 C23 C16 111.4(7)
C22 C23 C16 133.3(7)
C21 C22 C23 113.9(7)
C21 C22 C20 112.7(7)
C23 C22 C20 133.3(7)
C22 C21 Se4 112.3(6)
C22 C21 Se3 113.3(5)
Se4 C21 Se3 134.3(4)
C12 C20 C22 118.9(7)
C14 C18 Si3 128.6(6)
C14 C18 Se6 109.3(6)
Si3 C18 Se6 122.1(4)
C8 C16 C23 117.5(7)
C25 C15 Si4 128.6(6)
C25 C15 Se2 109.8(5)
Si4 C15 Se2 121.4(4)
C18 C14 C13 117.8(7)
C24 C13 C14 113.0(7)
C24 C13 C27 113.4(7)
C14 C13 C27 133.6(7)
C20 C12 Si1 129.0(6)
C20 C12 Se4 108.6(6)
Si1 C12 Se4 122.4(4)
C27 C11 Se2 111.3(5)
C27 C11 Se5 113.5(5)
Se2 C11 Se5 135.1(5)
C16 C8 Si2 128.6(6)
C16 C8 Se1 109.6(6)
Si2 C8 Se1 121.3(4)
C23 C7 Se1 113.9(6)
C23 C7 Se3 111.8(6)
Se1 C7 Se3 134.1(4)

loop_
_geom_bond_atom_site_label_1
_geom_bond_atom_site_label_2
_geom_bond_distance
Se6 C24 1.850(7)
Se6 C18 1.892(7)
Se5 C11 1.861(7)
Se5 C24 1.864(8)
Se4 C21 1.853(7)
Se4 C12 1.893(7)
Se3 C21 1.861(7)
Se3 C7 1.888(7)
Se2 C11 1.858(7)
Se2 C15 1.893(7)
Se1 C7 1.835(7)
Se1 C8 1.878(7)
Si4 C26 1.831(8)
Si4 C1 1.832(9)
Si4 C15 1.841(7)
Si4 C19 1.844(8)
Si3 C2 1.828(9)
Si3 C18 1.839(8)
Si3 C6 1.855(8)
Si3 C3 1.870(8)
Si2 C28 1.833(8)
Si2 C17 1.838(9)
Si2 C10 1.855(8)
Si2 C8 1.856(8)
Si1 C9 1.835(9)
Si1 C5 1.839(8)
Si1 C12 1.854(8)
Si1 C4 1.870(7)
C27 C11 1.369(10)
C27 C13 1.433(9)
C27 C25 1.452(9)
C25 C15 1.349(9)
C24 C13 1.383(9)
C23 C7 1.367(9)
C23 C22 1.409(10)
C23 C16 1.440(10)
C22 C21 1.369(9)
C22 C20 1.411(10)
C20 C12 1.345(10)
C18 C14 1.355(9)
C16 C8 1.355(10)
C14 C13 1.423(10)
